data_1546692
loop_
_publ_author_name
'Morris, Patrick J.'
'Moore, Curtis'
'Thomas, Craig J.'

_publ_section_title
;
 Apilimod
;
_journal_coeditor_code ZL4016
_journal_issue 5
_journal_name_full IUCrData
_journal_page_first x170693
_journal_paper_doi 10.1107/S2414314617006939
_journal_volume 2
_journal_year 2017
_chemical_formula_iupac 'C23 H26 N6 O2'
_chemical_formula_moiety 'C23 H26 N6 O2'
_chemical_formula_sum 'C23 H26 N6 O2'
_chemical_formula_weight 418.50
_chemical_name_systematic
<i>N</i>-[(<i>E</i>)-(3-Methylbenzylidene)amino]-6-(morpholin-4-yl)-2-[2-(pyridin-2-yl)ethoxy]pyrimidin-4-amine
_space_group_crystal_system monoclinic
_space_group_IT_number 14
_space_group_name_Hall '-P 2ybc'
_space_group_name_H-M_alt 'P 1 21/c 1'
_symmetry_space_group_name_Hall '-P 2ybc'
_symmetry_space_group_name_H-M 'P 1 21/c 1'
_atom_sites_solution_hydrogens mixed
_atom_sites_solution_primary dual
_atom_sites_solution_secondary difmap
_audit_creation_method
;
Olex2 1.2-beta
(compiled 2016.07.08 svn.r3312 for OlexSys, GUI svn.r5203)
;
_cell_angle_alpha 90
_cell_angle_beta 98.130(2)
_cell_angle_gamma 90
_cell_formula_units_Z 8
_cell_length_a 14.9353(5)
_cell_length_b 15.0367(5)
_cell_length_c 19.4231(7)
_cell_measurement_reflns_used 9651
_cell_measurement_temperature 100.0
_cell_measurement_theta_max 68.528
_cell_measurement_theta_min 4.194
_cell_volume 4318.2(3)
_computing_cell_refinement
;
SAINT (Bruker, 2013)
;
_computing_data_collection
;
APEX2 (Bruker, 2014)
;
_computing_data_reduction
;
SAINT (Bruker, 2013)
;
_computing_molecular_graphics
;
<i>OLEX2</i> (Dolomanov <i>et al.</i>,  2009)
;
_computing_publication_material
;
<i>OLEX2</i> (Dolomanov <i>et al.</i>,  2009)
;
_computing_structure_refinement
;
SHELXL (Sheldrick, 2015b)
;
_computing_structure_solution
;
SHELXT (Sheldrick, 2015a)
;
_diffrn_ambient_temperature 100.0
_diffrn_detector_area_resol_mean 7.9
_diffrn_measured_fraction_theta_full 0.997
_diffrn_measured_fraction_theta_max 0.990
_diffrn_measurement_device 'Kappa Four-Circle Diffractometer'
_diffrn_measurement_device_type 'Bruker X8 APEXII'
_diffrn_measurement_method '\w and \f scans'
_diffrn_radiation_monochromator 'Double Bounce Multilayer Mirrors'
_diffrn_radiation_type CuK\a
_diffrn_radiation_wavelength 1.54178
_diffrn_reflns_av_R_equivalents 0.0377
_diffrn_reflns_limit_h_max 18
_diffrn_reflns_limit_h_min -17
_diffrn_reflns_limit_k_max 17
_diffrn_reflns_limit_k_min -18
_diffrn_reflns_limit_l_max 22
_diffrn_reflns_limit_l_min -23
_diffrn_reflns_number 50098
_diffrn_reflns_theta_full 68.000
_diffrn_reflns_theta_max 68.524
_diffrn_reflns_theta_min 2.989
_diffrn_standards_number 0
_exptl_absorpt_coefficient_mu 0.691
_exptl_absorpt_correction_T_max 0.3200
_exptl_absorpt_correction_T_min 0.2276
_exptl_absorpt_correction_type multi-scan
_exptl_absorpt_process_details
;
(SADABS; Bruker, 2014)
;
_exptl_crystal_colour colourless
_exptl_crystal_density_diffrn 1.287
_exptl_crystal_description Block
_exptl_crystal_F_000 1776
_exptl_crystal_size_max 0.251
_exptl_crystal_size_mid 0.213
_exptl_crystal_size_min 0.186
_refine_diff_density_max 0.291
_refine_diff_density_min -0.217
_refine_ls_extinction_method none
_refine_ls_goodness_of_fit_ref 1.041
_refine_ls_hydrogen_treatment mixed
_refine_ls_matrix_type full
_refine_ls_number_parameters 569
_refine_ls_number_reflns 7881
_refine_ls_number_restraints 2
_refine_ls_restrained_S_all 1.041
_refine_ls_R_factor_all 0.0442
_refine_ls_R_factor_gt 0.0379
_refine_ls_shift/su_max 0.001
_refine_ls_shift/su_mean 0.000
_refine_ls_structure_factor_coef Fsqd
_refine_ls_weighting_details 'w=1/[\s^2^(Fo^2^)+(0.0527P)^2^+1.2958P] where P=(Fo^2^+2Fc^2^)/3'
_refine_ls_weighting_scheme calc
_refine_ls_wR_factor_gt 0.0983
_refine_ls_wR_factor_ref 0.1030
_reflns_number_gt 6816
_reflns_number_total 7881
_reflns_threshold_expression 'I > 2\s(I)'
_cod_data_source_file zl4016sup1.cif
_cod_data_source_block I
_cod_database_code 1546692
_shelx_space_group_comment
;
The symmetry employed for this shelxl refinement is uniquely defined
by the following loop, which should always be used as a source of
symmetry information in preference to the above space-group names.
They are only intended as comments.
;
_shelx_estimated_absorpt_t_min 0.846
_shelx_estimated_absorpt_t_max 0.882

loop_
_space_group_symop_operation_xyz
'x, y, z'
'-x, y+1/2, -z+1/2'
'-x, -y, -z'
'x, -y-1/2, z-1/2'

loop_
_atom_site_type_symbol
_atom_site_label
_atom_site_fract_x
_atom_site_fract_y
_atom_site_fract_z
_atom_site_U_iso_or_equiv
_atom_site_adp_type
_atom_site_calc_flag
_atom_site_occupancy
O O1 0.34895(6) 0.49264(6) 0.73640(4) 0.0263(2) Uani d 1
O O2 0.79885(6) 0.64234(7) 0.75289(5) 0.0313(2) Uani d 1
N N1 0.35964(8) 0.58848(8) 0.51765(6) 0.0277(2) Uani d 1
H H1 0.2990(9) 0.5779(11) 0.5100(8) 0.031(4) Uiso d 1
N N2 0.35530(7) 0.54354(7) 0.62910(5) 0.0247(2) Uani d 1
N N3 0.48892(7) 0.53447(7) 0.71298(5) 0.0240(2) Uani d 1
N N4 0.62723(8) 0.58340(8) 0.68986(6) 0.0301(3) Uani d 1
N N5 0.40438(7) 0.62175(7) 0.46652(5) 0.0255(2) Uani d 1
N N6 0.41499(8) 0.34602(8) 0.92805(6) 0.0325(3) Uani d 1
C C1 0.40704(9) 0.57268(9) 0.58201(6) 0.0242(3) Uani d 1
C C2 0.49980(9) 0.58574(9) 0.59747(7) 0.0263(3) Uani d 1
H H2 0.5349 0.6060 0.5634 0.032 Uiso calc 1
C C3 0.53853(9) 0.56760(9) 0.66551(7) 0.0245(3) Uani d 1
C C4 0.40211(9) 0.52482(8) 0.69093(6) 0.0232(3) Uani d 1
C C5 0.35753(9) 0.63339(9) 0.40663(7) 0.0256(3) Uani d 1
H H5 0.2947 0.6200 0.4001 0.031 Uiso calc 1
C C6 0.39974(9) 0.66702(9) 0.34817(6) 0.0241(3) Uani d 1
C C7 0.34625(9) 0.67965(9) 0.28399(7) 0.0250(3) Uani d 1
H H7 0.2829 0.6698 0.2802 0.030 Uiso calc 1
C C8 0.38319(9) 0.70632(9) 0.22533(7) 0.0262(3) Uani d 1
C C9 0.47498(9) 0.72490(9) 0.23255(7) 0.0286(3) Uani d 1
H H9 0.5014 0.7447 0.1935 0.034 Uiso calc 1
C C10 0.52836(9) 0.71475(10) 0.29639(7) 0.0297(3) Uani d 1
H H10 0.5909 0.7290 0.3008 0.036 Uiso calc 1
C C11 0.49266(9) 0.68427(9) 0.35387(7) 0.0262(3) Uani d 1
H H11 0.5307 0.6751 0.3968 0.031 Uiso calc 1
C C12 0.32505(10) 0.71098(10) 0.15531(7) 0.0342(3) Uani d 1
H H12A 0.3463 0.6672 0.1239 0.051 Uiso calc 1
H H12B 0.3289 0.7707 0.1358 0.051 Uiso calc 1
H H12C 0.2621 0.6981 0.1607 0.051 Uiso calc 1
C C13 0.68901(9) 0.62522(10) 0.64810(7) 0.0313(3) Uani d 1
H H13A 0.6545 0.6593 0.6096 0.038 Uiso calc 1
H H13B 0.7249 0.5792 0.6278 0.038 Uiso calc 1
C C14 0.75126(10) 0.68681(10) 0.69423(7) 0.0327(3) Uani d 1
H H14A 0.7954 0.7134 0.6667 0.039 Uiso calc 1
H H14B 0.7152 0.7358 0.7105 0.039 Uiso calc 1
C C15 0.67356(9) 0.53962(9) 0.75186(7) 0.0286(3) Uani d 1
H H15A 0.7084 0.4882 0.7381 0.034 Uiso calc 1
H H15B 0.6285 0.5172 0.7804 0.034 Uiso calc 1
C C16 0.73665(9) 0.60377(10) 0.79406(7) 0.0301(3) Uani d 1
H H16A 0.7009 0.6515 0.8124 0.036 Uiso calc 1
H H16B 0.7707 0.5721 0.8342 0.036 Uiso calc 1
C C17 0.39265(9) 0.47784(9) 0.80631(6) 0.0267(3) Uani d 1
H H17A 0.4170 0.5344 0.8274 0.032 Uiso calc 1
H H17B 0.4432 0.4352 0.8065 0.032 Uiso calc 1
C C18 0.32146(9) 0.44048(9) 0.84671(7) 0.0276(3) Uani d 1
H H18A 0.2722 0.4844 0.8474 0.033 Uiso calc 1
H H18B 0.2952 0.3857 0.8238 0.033 Uiso calc 1
C C19 0.36342(9) 0.41962(9) 0.91997(7) 0.0275(3) Uani d 1
C C20 0.35200(12) 0.47483(10) 0.97472(8) 0.0402(4) Uani d 1
H H20 0.3147 0.5261 0.9673 0.048 Uiso calc 1
C C21 0.39550(14) 0.45474(12) 1.04074(8) 0.0497(4) Uani d 1
H H21 0.3889 0.4922 1.0791 0.060 Uiso calc 1
C C22 0.44831(12) 0.37974(11) 1.04972(8) 0.0435(4) Uani d 1
H H22 0.4786 0.3641 1.0944 0.052 Uiso calc 1
C C23 0.45640(10) 0.32763(11) 0.99250(8) 0.0378(3) Uani d 1
H H23 0.4932 0.2759 0.9990 0.045 Uiso calc 1
O O1' 0.14106(6) 0.53264(6) 0.39198(4) 0.0257(2) Uani d 1
O O2' -0.28751(7) 0.71945(7) 0.41569(5) 0.0376(2) Uani d 1
N N1' 0.16456(8) 0.61288(8) 0.61828(5) 0.0257(2) Uani d 1
H H1' 0.2222(10) 0.5909(12) 0.6227(9) 0.039(5) Uiso d 1
N N2' 0.15315(7) 0.57612(7) 0.50314(5) 0.0231(2) Uani d 1
N N3' 0.01224(7) 0.58701(7) 0.42790(5) 0.0227(2) Uani d 1
N N4' -0.11443(7) 0.64966(8) 0.46210(6) 0.0266(2) Uani d 1
N N5' 0.12430(8) 0.63141(7) 0.67570(5) 0.0257(2) Uani d 1
N N6' 0.09634(8) 0.58164(9) 0.16839(6) 0.0349(3) Uani d 1
C C1' 0.11114(9) 0.60824(8) 0.55523(6) 0.0229(3) Uani d 1
C C2' 0.02131(9) 0.63494(9) 0.54633(7) 0.0240(3) Uani d 1
H H2' -0.0058 0.6597 0.5834 0.029 Uiso calc 1
C C3' -0.02685(9) 0.62349(8) 0.48016(6) 0.0226(3) Uani d 1
C C4' 0.09872(9) 0.56733(8) 0.44311(6) 0.0223(3) Uani d 1
C C5' 0.17579(9) 0.63390(9) 0.73411(7) 0.0270(3) Uani d 1
H H5' 0.2391 0.6254 0.7358 0.032 Uiso calc 1
C C6' 0.13749(10) 0.64987(9) 0.79854(7) 0.0277(3) Uani d 1
C C7' 0.19622(10) 0.66530(9) 0.85979(7) 0.0300(3) Uani d 1
H H7' 0.2597 0.6643 0.8590 0.036 Uiso calc 1
C C8' 0.16319(11) 0.68225(9) 0.92267(7) 0.0326(3) Uani d 1
C C9' 0.07049(11) 0.68297(10) 0.92257(7) 0.0347(3) Uani d 1
H H9' 0.0470 0.6949 0.9646 0.042 Uiso calc 1
C C10' 0.01152(11) 0.66672(10) 0.86247(8) 0.0345(3) Uani d 1
H H10' -0.0518 0.6670 0.8637 0.041 Uiso calc 1
C C11' 0.04427(10) 0.65000(9) 0.80046(7) 0.0304(3) Uani d 1
H H11' 0.0034 0.6387 0.7593 0.037 Uiso calc 1
C C12' 0.22766(12) 0.69882(11) 0.98798(8) 0.0401(4) Uani d 1
H H12D 0.2258 0.6485 1.0198 0.060 Uiso calc 1
H H12E 0.2102 0.7534 1.0103 0.060 Uiso calc 1
H H12F 0.2891 0.7054 0.9765 0.060 Uiso calc 1
C C13' -0.16680(10) 0.69041(11) 0.51118(7) 0.0329(3) Uani d 1
H H13C -0.1259 0.7202 0.5487 0.040 Uiso calc 1
H H13D -0.2015 0.6443 0.5324 0.040 Uiso calc 1
C C14' -0.23092(10) 0.75771(11) 0.47298(8) 0.0366(3) Uani d 1
H H14C -0.2691 0.7834 0.5057 0.044 Uiso calc 1
H H14D -0.1954 0.8066 0.4561 0.044 Uiso calc 1
C C15' -0.17133(9) 0.61136(9) 0.40220(7) 0.0283(3) Uani d 1
H H15C -0.2069 0.5613 0.4174 0.034 Uiso calc 1
H H15D -0.1330 0.5881 0.3687 0.034 Uiso calc 1
C C16' -0.23406(10) 0.68121(10) 0.36784(7) 0.0337(3) Uani d 1
H H16C -0.1983 0.7285 0.3490 0.040 Uiso calc 1
H H16D -0.2744 0.6544 0.3285 0.040 Uiso calc 1
C C17' 0.08812(9) 0.52409(9) 0.32382(6) 0.0252(3) Uani d 1
H H17C 0.0283 0.4984 0.3287 0.030 Uiso calc 1
H H17D 0.1191 0.4829 0.2952 0.030 Uiso calc 1
C C18' 0.07489(10) 0.61360(9) 0.28716(7) 0.0291(3) Uani d 1
H H18C 0.0332 0.6506 0.3103 0.035 Uiso calc 1
H H18D 0.1337 0.6449 0.2907 0.035 Uiso calc 1
C C19' 0.03685(9) 0.60182(9) 0.21177(7) 0.0275(3) Uani d 1
C C20' -0.05490(10) 0.60954(11) 0.18879(8) 0.0372(3) Uani d 1
H H20' -0.0956 0.6231 0.2207 0.045 Uiso calc 1
C C21' -0.08694(11) 0.59735(12) 0.11920(8) 0.0428(4) Uani d 1
H H21' -0.1497 0.6025 0.1026 0.051 Uiso calc 1
C C22' -0.02636(12) 0.57763(12) 0.07445(8) 0.0411(4) Uani d 1
H H22' -0.0460 0.5694 0.0262 0.049 Uiso calc 1
C C23' 0.06354(11) 0.57011(12) 0.10134(8) 0.0413(4) Uani d 1
H H23' 0.1051 0.5558 0.0702 0.050 Uiso calc 1

loop_
_atom_site_aniso_label
_atom_site_aniso_U_11
_atom_site_aniso_U_22
_atom_site_aniso_U_33
_atom_site_aniso_U_12
_atom_site_aniso_U_13
_atom_site_aniso_U_23
O1 0.0243(5) 0.0343(5) 0.0202(4) -0.0029(4) 0.0029(3) 0.0037(4)
O2 0.0267(5) 0.0350(5) 0.0321(5) -0.0038(4) 0.0037(4) -0.0031(4)
N1 0.0222(6) 0.0399(7) 0.0209(5) -0.0032(5) 0.0028(4) 0.0033(5)
N2 0.0239(5) 0.0290(6) 0.0211(5) -0.0002(4) 0.0032(4) 0.0015(4)
N3 0.0234(5) 0.0251(6) 0.0232(5) -0.0010(4) 0.0020(4) 0.0013(4)
N4 0.0224(6) 0.0394(7) 0.0279(6) -0.0029(5) 0.0013(5) 0.0089(5)
N5 0.0267(6) 0.0297(6) 0.0207(5) -0.0007(5) 0.0055(4) 0.0010(4)
N6 0.0327(6) 0.0346(7) 0.0309(6) 0.0007(5) 0.0071(5) 0.0060(5)
C1 0.0262(7) 0.0251(6) 0.0214(6) 0.0011(5) 0.0035(5) -0.0006(5)
C2 0.0247(7) 0.0311(7) 0.0237(6) -0.0001(5) 0.0056(5) 0.0024(5)
C3 0.0245(6) 0.0238(6) 0.0252(6) 0.0007(5) 0.0034(5) 0.0008(5)
C4 0.0249(6) 0.0231(6) 0.0220(6) -0.0014(5) 0.0044(5) -0.0008(5)
C5 0.0240(6) 0.0293(7) 0.0236(6) -0.0013(5) 0.0038(5) -0.0009(5)
C6 0.0264(7) 0.0239(6) 0.0221(6) -0.0008(5) 0.0038(5) -0.0019(5)
C7 0.0239(6) 0.0249(7) 0.0259(6) -0.0006(5) 0.0024(5) 0.0001(5)
C8 0.0321(7) 0.0226(6) 0.0234(6) 0.0023(5) 0.0023(5) 0.0006(5)
C9 0.0331(7) 0.0285(7) 0.0256(7) -0.0010(6) 0.0086(5) 0.0030(5)
C10 0.0242(7) 0.0339(7) 0.0314(7) -0.0026(5) 0.0055(5) 0.0004(6)
C11 0.0258(7) 0.0289(7) 0.0235(6) -0.0007(5) 0.0018(5) -0.0013(5)
C12 0.0379(8) 0.0400(8) 0.0235(7) 0.0014(6) 0.0000(6) 0.0045(6)
C13 0.0246(7) 0.0401(8) 0.0294(7) -0.0021(6) 0.0046(5) 0.0053(6)
C14 0.0313(7) 0.0322(8) 0.0356(8) -0.0016(6) 0.0086(6) 0.0018(6)
C15 0.0262(7) 0.0297(7) 0.0286(7) 0.0003(5) -0.0006(5) 0.0041(5)
C16 0.0299(7) 0.0314(7) 0.0290(7) -0.0005(6) 0.0038(6) -0.0009(6)
C17 0.0278(7) 0.0321(7) 0.0198(6) -0.0021(5) 0.0015(5) 0.0031(5)
C18 0.0292(7) 0.0288(7) 0.0252(7) -0.0014(5) 0.0053(5) 0.0028(5)
C19 0.0301(7) 0.0270(7) 0.0261(7) -0.0042(5) 0.0068(5) 0.0046(5)
C20 0.0618(10) 0.0292(8) 0.0303(8) 0.0036(7) 0.0090(7) 0.0023(6)
C21 0.0840(13) 0.0380(9) 0.0266(8) -0.0095(9) 0.0064(8) -0.0022(7)
C22 0.0544(10) 0.0415(9) 0.0308(8) -0.0155(8) -0.0066(7) 0.0106(7)
C23 0.0334(8) 0.0400(8) 0.0392(8) -0.0015(6) 0.0019(6) 0.0129(7)
O1' 0.0230(4) 0.0346(5) 0.0192(4) 0.0046(4) 0.0018(3) -0.0038(4)
O2' 0.0268(5) 0.0451(6) 0.0387(6) 0.0091(4) -0.0036(4) -0.0094(5)
N1' 0.0241(6) 0.0339(6) 0.0190(5) 0.0018(5) 0.0030(4) -0.0023(4)
N2' 0.0233(5) 0.0268(6) 0.0192(5) 0.0002(4) 0.0025(4) -0.0007(4)
N3' 0.0223(5) 0.0244(5) 0.0212(5) 0.0009(4) 0.0028(4) -0.0004(4)
N4' 0.0226(6) 0.0355(6) 0.0217(5) 0.0044(5) 0.0026(4) -0.0027(5)
N5' 0.0302(6) 0.0274(6) 0.0199(5) 0.0002(5) 0.0050(4) -0.0014(4)
N6' 0.0321(6) 0.0459(7) 0.0277(6) 0.0008(5) 0.0071(5) 0.0016(5)
C1' 0.0257(6) 0.0224(6) 0.0204(6) -0.0021(5) 0.0027(5) 0.0010(5)
C2' 0.0258(6) 0.0254(6) 0.0214(6) 0.0015(5) 0.0052(5) -0.0001(5)
C3' 0.0225(6) 0.0221(6) 0.0234(6) 0.0001(5) 0.0045(5) 0.0023(5)
C4' 0.0233(6) 0.0228(6) 0.0209(6) -0.0002(5) 0.0039(5) 0.0002(5)
C5' 0.0303(7) 0.0274(7) 0.0232(6) 0.0012(5) 0.0028(5) -0.0008(5)
C6' 0.0388(8) 0.0223(6) 0.0213(6) 0.0010(5) 0.0021(5) -0.0005(5)
C7' 0.0378(8) 0.0260(7) 0.0255(7) 0.0011(6) 0.0017(6) 0.0001(5)
C8' 0.0527(9) 0.0219(7) 0.0218(7) 0.0025(6) -0.0002(6) -0.0001(5)
C9' 0.0498(9) 0.0288(7) 0.0276(7) 0.0044(6) 0.0126(6) 0.0011(6)
C10' 0.0399(8) 0.0319(8) 0.0333(8) 0.0011(6) 0.0108(6) 0.0001(6)
C11' 0.0366(8) 0.0275(7) 0.0276(7) -0.0010(6) 0.0060(6) -0.0010(5)
C12' 0.0543(10) 0.0376(8) 0.0264(7) 0.0030(7) -0.0016(7) -0.0041(6)
C13' 0.0284(7) 0.0446(8) 0.0266(7) 0.0059(6) 0.0066(6) -0.0031(6)
C14' 0.0304(7) 0.0437(9) 0.0340(8) 0.0086(6) -0.0008(6) -0.0090(6)
C15' 0.0251(7) 0.0308(7) 0.0280(7) 0.0002(5) 0.0006(5) -0.0021(5)
C16' 0.0336(8) 0.0361(8) 0.0295(7) 0.0056(6) -0.0024(6) -0.0037(6)
C17' 0.0254(6) 0.0305(7) 0.0191(6) 0.0015(5) 0.0012(5) -0.0044(5)
C18' 0.0315(7) 0.0309(7) 0.0248(7) -0.0020(6) 0.0034(5) -0.0014(5)
C19' 0.0302(7) 0.0277(7) 0.0250(7) -0.0009(5) 0.0055(5) 0.0022(5)
C20' 0.0297(7) 0.0537(10) 0.0290(7) 0.0014(7) 0.0069(6) 0.0074(7)
C21' 0.0316(8) 0.0612(11) 0.0335(8) -0.0050(7) -0.0020(6) 0.0124(7)
C22' 0.0485(9) 0.0504(10) 0.0227(7) -0.0061(7) -0.0009(6) 0.0052(6)
C23' 0.0451(9) 0.0549(10) 0.0257(7) 0.0013(7) 0.0115(6) -0.0005(7)

loop_
_atom_type_symbol
_atom_type_description
_atom_type_scat_dispersion_real
_atom_type_scat_dispersion_imag
_atom_type_scat_source
C C 0.0181 0.0091 'International Tables Vol C Tables 4.2.6.8 and 6.1.1.4'
H H 0.0000 0.0000 'International Tables Vol C Tables 4.2.6.8 and 6.1.1.4'
N N 0.0311 0.0180 'International Tables Vol C Tables 4.2.6.8 and 6.1.1.4'
O O 0.0492 0.0322 'International Tables Vol C Tables 4.2.6.8 and 6.1.1.4'

loop_
_geom_angle_atom_site_label_1
_geom_angle_atom_site_label_2
_geom_angle_atom_site_label_3
_geom_angle
C4 O1 C17 116.13(10)
C14 O2 C16 110.36(10)
N5 N1 H1 121.4(10)
C1 N1 H1 119.6(10)
C1 N1 N5 118.97(11)
C4 N2 C1 113.68(11)
C4 N3 C3 115.31(11)
C3 N4 C13 122.94(11)
C3 N4 C15 122.16(11)
C13 N4 C15 113.03(11)
C5 N5 N1 116.67(11)
C23 N6 C19 117.29(13)
N1 C1 C2 123.00(12)
N2 C1 N1 113.80(11)
N2 C1 C2 123.20(12)
C1 C2 H2 121.8
C1 C2 C3 116.44(12)
C3 C2 H2 121.8
N3 C3 N4 115.19(11)
N3 C3 C2 121.56(12)
N4 C3 C2 123.24(12)
N2 C4 O1 112.42(11)
N3 C4 O1 117.91(11)
N3 C4 N2 129.66(12)
N5 C5 H5 119.6
N5 C5 C6 120.74(12)
C6 C5 H5 119.6
C7 C6 C5 119.00(12)
C7 C6 C11 118.76(12)
C11 C6 C5 122.21(12)
C6 C7 H7 119.1
C8 C7 C6 121.80(12)
C8 C7 H7 119.1
C7 C8 C12 120.45(12)
C9 C8 C7 118.39(12)
C9 C8 C12 121.11(12)
C8 C9 H9 119.9
C10 C9 C8 120.28(12)
C10 C9 H9 119.9
C9 C10 H10 119.3
C11 C10 C9 121.41(12)
C11 C10 H10 119.3
C6 C11 H11 120.4
C10 C11 C6 119.26(12)
C10 C11 H11 120.4
C8 C12 H12A 109.5
C8 C12 H12B 109.5
C8 C12 H12C 109.5
H12A C12 H12B 109.5
H12A C12 H12C 109.5
H12B C12 H12C 109.5
N4 C13 H13A 110.0
N4 C13 H13B 110.0
N4 C13 C14 108.63(11)
H13A C13 H13B 108.3
C14 C13 H13A 110.0
C14 C13 H13B 110.0
O2 C14 C13 112.48(12)
O2 C14 H14A 109.1
O2 C14 H14B 109.1
C13 C14 H14A 109.1
C13 C14 H14B 109.1
H14A C14 H14B 107.8
N4 C15 H15A 109.6
N4 C15 H15B 109.6
N4 C15 C16 110.33(12)
H15A C15 H15B 108.1
C16 C15 H15A 109.6
C16 C15 H15B 109.6
O2 C16 C15 111.14(11)
O2 C16 H16A 109.4
O2 C16 H16B 109.4
C15 C16 H16A 109.4
C15 C16 H16B 109.4
H16A C16 H16B 108.0
O1 C17 H17A 110.4
O1 C17 H17B 110.4
O1 C17 C18 106.76(10)
H17A C17 H17B 108.6
C18 C17 H17A 110.4
C18 C17 H17B 110.4
C17 C18 H18A 109.7
C17 C18 H18B 109.7
H18A C18 H18B 108.2
C19 C18 C17 109.76(11)
C19 C18 H18A 109.7
C19 C18 H18B 109.7
N6 C19 C18 115.92(12)
N6 C19 C20 122.47(13)
C20 C19 C18 121.57(13)
C19 C20 H20 120.4
C19 C20 C21 119.29(15)
C21 C20 H20 120.4
C20 C21 H21 120.6
C22 C21 C20 118.82(15)
C22 C21 H21 120.6
C21 C22 H22 120.7
C21 C22 C23 118.60(14)
C23 C22 H22 120.7
N6 C23 C22 123.52(15)
N6 C23 H23 118.2
C22 C23 H23 118.2
C4' O1' C17' 116.94(10)
C14' O2' C16' 110.32(11)
N5' N1' H1' 120.9(11)
C1' N1' H1' 119.2(11)
C1' N1' N5' 118.22(11)
C4' N2' C1' 113.60(11)
C4' N3' C3' 115.79(11)
C3' N4' C13' 122.64(11)
C3' N4' C15' 121.38(11)
C13' N4' C15' 112.53(11)
C5' N5' N1' 116.79(11)
C23' N6' C19' 117.19(13)
N1' C1' C2' 121.93(11)
N2' C1' N1' 114.52(11)
N2' C1' C2' 123.54(11)
C1' C2' H2' 121.8
C1' C2' C3' 116.33(11)
C3' C2' H2' 121.8
N3' C3' N4' 115.02(11)
N3' C3' C2' 121.34(11)
N4' C3' C2' 123.61(12)
N2' C4' O1' 112.95(11)
N3' C4' O1' 117.81(11)
N3' C4' N2' 129.24(11)
N5' C5' H5' 119.9
N5' C5' C6' 120.24(13)
C6' C5' H5' 119.9
C7' C6' C5' 118.75(13)
C7' C6' C11' 119.07(12)
C11' C6' C5' 122.18(12)
C6' C7' H7' 119.4
C6' C7' C8' 121.10(14)
C8' C7' H7' 119.4
C7' C8' C12' 120.20(14)
C9' C8' C7' 118.34(13)
C9' C8' C12' 121.46(13)
C8' C9' H9' 119.4
C10' C9' C8' 121.20(13)
C10' C9' H9' 119.4
C9' C10' H10' 119.8
C9' C10' C11' 120.37(14)
C11' C10' H10' 119.8
C6' C11' H11' 120.0
C10' C11' C6' 119.91(13)
C10' C11' H11' 120.0
C8' C12' H12D 109.5
C8' C12' H12E 109.5
C8' C12' H12F 109.5
H12D C12' H12E 109.5
H12D C12' H12F 109.5
H12E C12' H12F 109.5
N4' C13' H13C 109.9
N4' C13' H13D 109.9
N4' C13' C14' 108.83(11)
H13C C13' H13D 108.3
C14' C13' H13C 109.9
C14' C13' H13D 109.9
O2' C14' C13' 112.23(13)
O2' C14' H14C 109.2
O2' C14' H14D 109.2
C13' C14' H14C 109.2
C13' C14' H14D 109.2
H14C C14' H14D 107.9
N4' C15' H15C 109.8
N4' C15' H15D 109.8
N4' C15' C16' 109.59(12)
H15C C15' H15D 108.2
C16' C15' H15C 109.8
C16' C15' H15D 109.8
O2' C16' C15' 111.32(12)
O2' C16' H16C 109.4
O2' C16' H16D 109.4
C15' C16' H16C 109.4
C15' C16' H16D 109.4
H16C C16' H16D 108.0
O1' C17' H17C 109.3
O1' C17' H17D 109.3
O1' C17' C18' 111.53(11)
H17C C17' H17D 108.0
C18' C17' H17C 109.3
C18' C17' H17D 109.3
C17' C18' H18C 109.5
C17' C18' H18D 109.5
H18C C18' H18D 108.0
C19' C18' C17' 110.93(11)
C19' C18' H18C 109.5
C19' C18' H18D 109.5
N6' C19' C18' 116.42(12)
N6' C19' C20' 121.94(13)
C20' C19' C18' 121.62(12)
C19' C20' H20' 120.2
C21' C20' C19' 119.64(14)
C21' C20' H20' 120.2
C20' C21' H21' 120.6
C22' C21' C20' 118.70(14)
C22' C21' H21' 120.6
C21' C22' H22' 120.9
C21' C22' C23' 118.23(14)
C23' C22' H22' 120.9
N6' C23' C22' 124.28(14)
N6' C23' H23' 117.9
C22' C23' H23' 117.9

loop_
_geom_bond_atom_site_label_1
_geom_bond_atom_site_label_2
_geom_bond_distance
O1 C4 1.3575(15)
O1 C17 1.4381(15)
O2 C14 1.4217(17)
O2 C16 1.4313(17)
N1 H1 0.911(13)
N1 N5 1.3678(15)
N1 C1 1.3673(17)
N2 C1 1.3513(17)
N2 C4 1.3314(17)
N3 C3 1.3566(17)
N3 C4 1.3147(17)
N4 C3 1.3631(18)
N4 C13 1.4548(17)
N4 C15 1.4583(17)
N5 C5 1.2819(17)
N6 C19 1.3448(19)
N6 C23 1.3443(19)
C1 C2 1.3893(19)
C2 H2 0.9500
C2 C3 1.3925(18)
C5 H5 0.9500
C5 C6 1.4645(18)
C6 C7 1.3952(18)
C6 C11 1.4008(19)
C7 H7 0.9500
C7 C8 1.3932(18)
C8 C9 1.387(2)
C8 C12 1.5083(18)
C9 H9 0.9500
C9 C10 1.3843(19)
C10 H10 0.9500
C10 C11 1.3818(19)
C11 H11 0.9500
C12 H12A 0.9800
C12 H12B 0.9800
C12 H12C 0.9800
C13 H13A 0.9900
C13 H13B 0.9900
C13 C14 1.513(2)
C14 H14A 0.9900
C14 H14B 0.9900
C15 H15A 0.9900
C15 H15B 0.9900
C15 C16 1.5071(19)
C16 H16A 0.9900
C16 H16B 0.9900
C17 H17A 0.9900
C17 H17B 0.9900
C17 C18 1.5159(18)
C18 H18A 0.9900
C18 H18B 0.9900
C18 C19 1.5045(18)
C19 C20 1.379(2)
C20 H20 0.9500
C20 C21 1.386(2)
C21 H21 0.9500
C21 C22 1.373(3)
C22 H22 0.9500
C22 C23 1.379(2)
C23 H23 0.9500
O1' C4' 1.3549(15)
O1' C17' 1.4486(15)
O2' C14' 1.4204(17)
O2' C16' 1.4289(17)
N1' H1' 0.915(14)
N1' N5' 1.3684(15)
N1' C1' 1.3656(16)
N2' C1' 1.3527(16)
N2' C4' 1.3303(16)
N3' C3' 1.3564(16)
N3' C4' 1.3172(17)
N4' C3' 1.3635(17)
N4' C13' 1.4515(17)
N4' C15' 1.4587(17)
N5' C5' 1.2781(17)
N6' C19' 1.3429(18)
N6' C23' 1.3363(19)
C1' C2' 1.3877(18)
C2' H2' 0.9500
C2' C3' 1.3918(18)
C5' H5' 0.9500
C5' C6' 1.4675(18)
C6' C7' 1.3940(19)
C6' C11' 1.398(2)
C7' H7' 0.9500
C7' C8' 1.404(2)
C8' C9' 1.384(2)
C8' C12' 1.501(2)
C9' H9' 0.9500
C9' C10' 1.381(2)
C10' H10' 0.9500
C10' C11' 1.386(2)
C11' H11' 0.9500
C12' H12D 0.9800
C12' H12E 0.9800
C12' H12F 0.9800
C13' H13C 0.9900
C13' H13D 0.9900
C13' C14' 1.513(2)
C14' H14C 0.9900
C14' H14D 0.9900
C15' H15C 0.9900
C15' H15D 0.9900
C15' C16' 1.500(2)
C16' H16C 0.9900
C16' H16D 0.9900
C17' H17C 0.9900
C17' H17D 0.9900
C17' C18' 1.5225(19)
C18' H18C 0.9900
C18' H18D 0.9900
C18' C19' 1.5044(18)
C19' C20' 1.385(2)
C20' H20' 0.9500
C20' C21' 1.381(2)
C21' H21' 0.9500
C21' C22' 1.373(2)
C22' H22' 0.9500
C22' C23' 1.375(2)
C23' H23' 0.9500

loop_
_geom_hbond_atom_site_label_D
_geom_hbond_atom_site_label_H
_geom_hbond_atom_site_label_A
_geom_hbond_distance_DH
_geom_hbond_distance_HA
_geom_hbond_distance_DA
_geom_hbond_angle_DHA
N1 H1 N2' 0.911(13) 2.163(14) 3.0626(16) 168.9(14)
N1' H1' N2 0.915(14) 2.098(14) 3.0129(16) 177.6(16)

_cod_database_fobs_code 1546692
